data_7714316
loop_
_publ_author_name
'Kundu, Subrata'
'Yadav, Ritu'
'Das, Bindusagar'
'Singh, Ashi'
'Anmol, Anmol'
'Sharma, Ankita'
'Majumder, Chinmoy'

_publ_section_title
;
 Bicyclic (Alkyl)(Amino)Carbene (BICAAC) Supported Phosphinidenes
;
_journal_name_full 'Dalton Transactions'
_journal_paper_doi 10.1039/D3DT02765A
_journal_year 2023
_chemical_formula_moiety 'C22 H33 I N P'
_chemical_formula_sum 'C22 H33 I N P'
_chemical_formula_weight 469.36
_space_group_crystal_system orthorhombic
_space_group_IT_number 61
_space_group_name_Hall '-P 2ac 2ab'
_space_group_name_H-M_alt 'P b c a'
_atom_sites_solution_hydrogens geom
_atom_sites_solution_primary iterative
_audit_creation_date 2023-05-19
_audit_creation_method
;
Olex2 1.5
(compiled 2023.03.06 svn.rbb2c1857 for OlexSys, GUI svn.r6748)
;
_audit_update_record
;
2023-05-23 deposited with the CCDC.	2023-10-18 downloaded from the CCDC.
;
_cell_angle_alpha 90
_cell_angle_beta 90
_cell_angle_gamma 90
_cell_formula_units_Z 16
_cell_length_a 15.5985(9)
_cell_length_b 19.4320(13)
_cell_length_c 29.7451(16)
_cell_measurement_reflns_used 9899
_cell_measurement_temperature 298(2)
_cell_measurement_theta_max 22.030
_cell_measurement_theta_min 2.504
_cell_volume 9016.0(9)
_computing_cell_refinement 'SAINT V8.40B (?, 2016)'
_computing_data_reduction 'SAINT V8.40B (?, 2016)'
_computing_molecular_graphics 'Olex2 1.5 (Dolomanov et al., 2009)'
_computing_publication_material 'Olex2 1.5 (Dolomanov et al., 2009)'
_computing_structure_refinement 'XL  (Sheldrick, 2008)'
_computing_structure_solution 'olex2.solve 1.5 (Bourhis et al., 2015)'
_diffrn_ambient_temperature 298.00
_diffrn_measured_fraction_theta_full 0.999
_diffrn_measured_fraction_theta_max 0.999
_diffrn_radiation_type MoK\a
_diffrn_radiation_wavelength 0.71073
_diffrn_reflns_av_R_equivalents 0.0773
_diffrn_reflns_av_unetI/netI 0.0479
_diffrn_reflns_Laue_measured_fraction_full 0.999
_diffrn_reflns_Laue_measured_fraction_max 0.999
_diffrn_reflns_limit_h_max 19
_diffrn_reflns_limit_h_min -19
_diffrn_reflns_limit_k_max 24
_diffrn_reflns_limit_k_min -24
_diffrn_reflns_limit_l_max 37
_diffrn_reflns_limit_l_min -29
_diffrn_reflns_number 81806
_diffrn_reflns_point_group_measured_fraction_full 0.999
_diffrn_reflns_point_group_measured_fraction_max 0.999
_diffrn_reflns_theta_full 25.242
_diffrn_reflns_theta_max 26.369
_diffrn_reflns_theta_min 1.892
_exptl_absorpt_coefficient_mu 1.497
_exptl_absorpt_correction_T_max 0.7457
_exptl_absorpt_correction_T_min 0.6232
_exptl_absorpt_correction_type multi-scan
_exptl_absorpt_process_details
;
SADABS-2016/2 (Bruker,2016/2) was used for absorption correction.
wR2(int) was 0.0831 before and 0.0668 after correction.
The Ratio of minimum to maximum transmission is 0.8357.
The \l/2 correction factor is Not present.
;
_exptl_crystal_colour 'clear yellowish yellow'
_exptl_crystal_colour_lustre clear
_exptl_crystal_colour_modifier yellowish
_exptl_crystal_colour_primary yellow
_exptl_crystal_density_diffrn 1.383
_exptl_crystal_description block
_exptl_crystal_F_000 3840
_exptl_crystal_size_max 0.23
_exptl_crystal_size_mid 0.15
_exptl_crystal_size_min 0.1
_refine_diff_density_max 0.631
_refine_diff_density_min -0.539
_refine_diff_density_rms 0.070
_refine_ls_extinction_method none
_refine_ls_goodness_of_fit_ref 1.009
_refine_ls_hydrogen_treatment constr
_refine_ls_matrix_type full
_refine_ls_number_parameters 485
_refine_ls_number_reflns 9211
_refine_ls_number_restraints 2
_refine_ls_restrained_S_all 1.012
_refine_ls_R_factor_all 0.0873
_refine_ls_R_factor_gt 0.0456
_refine_ls_shift/su_max 0.001
_refine_ls_shift/su_mean 0.000
_refine_ls_structure_factor_coef Fsqd
_refine_ls_weighting_details 'w=1/[\s^2^(Fo^2^)+(0.0455P)^2^+10.4224P] where P=(Fo^2^+2Fc^2^)/3'
_refine_ls_weighting_scheme calc
_refine_ls_wR_factor_gt 0.1029
_refine_ls_wR_factor_ref 0.1255
_reflns_Friedel_coverage 0.000
_reflns_number_gt 5602
_reflns_number_total 9211
_reflns_threshold_expression 'I > 2\s(I)'
_cod_data_source_file d3dt02765a2.cif
_cod_data_source_block sk_ry_bicaacpiritu_0m_a
_cod_database_code 7714316
_shelx_shelxl_version_number 2019/1
_shelx_space_group_comment
;
The symmetry employed for this shelxl refinement is uniquely defined
by the following loop, which should always be used as a source of
symmetry information in preference to the above space-group names.
They are only intended as comments.
;
_shelx_estimated_absorpt_t_max 0.865
_shelx_estimated_absorpt_t_min 0.725
_olex2_refinement_description
;
1. Fixed Uiso
 At 1.2 times of:
  All C(H) groups, All C(H,H) groups
 At 1.5 times of:
  All C(H,H,H) groups
2. Restrained distances
 I1-P1 \\sim I1A-P1
 with sigma of 0.02
 I2-P2 \\sim I2A-P2
 with sigma of 0.02
3. Others
 Sof(I1A)=1-FVAR(1)
 Sof(I1)=FVAR(1)
 Sof(I2A)=1-FVAR(2)
 Sof(I2)=FVAR(2)
4.a Ternary CH refined with riding coordinates:
 C40(H40), C43(H43), C20(H20), C17(H17), C7(H7), C25(H25)
4.b Secondary CH2 refined with riding coordinates:
 C6(H6A,H6B), C33(H33A,H33B), C28(H28A,H28B), C4(H4A,H4B), C3(H3A,H3B),
 C29(H29A,H29B)
4.c Aromatic/amide H refined with riding coordinates:
 C13(H13), C14(H14), C15(H15), C38(H38), C37(H37), C36(H36)
4.d Idealised Me refined as rotating group:
 C30(H30A,H30B,H30C), C41(H41A,H41B,H41C), C8(H8A,H8B,H8C), C42(H42A,H42B,
 H42C), C45(H45A,H45B,H45C), C22(H22A,H22B,H22C), C44(H44A,H44B,H44C), C21(H21A,
 H21B,H21C), C18(H18A,H18B,H18C), C9(H9A,H9B,H9C), C19(H19A,H19B,H19C),
 C32(H32A,H32B,H32C), C10(H10A,H10B,H10C), C31(H31A,H31B,H31C)
;
_olex2_submission_special_instructions 'No special instructions were received'

loop_
_space_group_symop_operation_xyz
'x, y, z'
'-x+1/2, -y, z+1/2'
'-x, y+1/2, -z+1/2'
'x+1/2, -y+1/2, -z'
'-x, -y, -z'
'x-1/2, y, -z-1/2'
'x, -y-1/2, z-1/2'
'-x-1/2, y-1/2, z'

loop_
_atom_site_label
_atom_site_type_symbol
_atom_site_fract_x
_atom_site_fract_y
_atom_site_fract_z
_atom_site_U_iso_or_equiv
_atom_site_adp_type
_atom_site_occupancy
_atom_site_site_symmetry_order
_atom_site_calc_flag
_atom_site_refinement_flags_posn
_atom_site_refinement_flags_adp
_atom_site_refinement_flags_occupancy
_atom_site_disorder_assembly
_atom_site_disorder_group
I2 I 0.4149(5) 0.4618(4) 0.70495(17) 0.0719(9) Uani 0.60(4) 1 d D . P A 1
I1 I 0.8962(3) 0.6772(8) 0.54677(18) 0.0794(14) Uani 0.43(4) 1 d D . P B 1
P2 P 0.25977(9) 0.49613(9) 0.70694(4) 0.0766(4) Uani 1 1 d D . . . .
P1 P 0.92216(8) 0.72082(9) 0.62121(5) 0.0764(4) Uani 1 1 d D . . . .
N1 N 0.7462(2) 0.71923(18) 0.64924(10) 0.0484(8) Uani 1 1 d . . . . .
N2 N 0.23713(19) 0.48603(18) 0.61160(10) 0.0443(8) Uani 1 1 d . . . . .
C39 C 0.3863(2) 0.5048(2) 0.58851(13) 0.0484(10) Uani 1 1 d . . . . .
C11 C 0.7109(2) 0.6848(2) 0.60993(12) 0.0438(10) Uani 1 1 d . . . . .
C34 C 0.3213(2) 0.4588(2) 0.60057(12) 0.0435(9) Uani 1 1 d . . . . .
C12 C 0.7102(2) 0.6132(2) 0.60826(13) 0.0485(10) Uani 1 1 d . . . . .
C35 C 0.3343(3) 0.3878(2) 0.60158(13) 0.0526(11) Uani 1 1 d . . . . .
C1 C 0.8315(3) 0.7329(2) 0.65287(13) 0.0534(11) Uani 1 1 d . . . . .
C27 C 0.1705(3) 0.4986(3) 0.57575(14) 0.0552(11) Uani 1 1 d . . . . .
C13 C 0.6770(3) 0.5822(3) 0.56947(15) 0.0577(12) Uani 1 1 d . . . . .
H13 H 0.676677 0.534496 0.567174 0.069 Uiso 1 1 calc R U . . .
C40 C 0.3752(3) 0.5820(2) 0.58764(16) 0.0592(12) Uani 1 1 d . . . . .
H40 H 0.315261 0.592406 0.594690 0.071 Uiso 1 1 calc R U . . .
C30 C 0.2049(3) 0.4801(3) 0.52925(14) 0.0682(14) Uani 1 1 d . . . . .
H30A H 0.253140 0.508827 0.522311 0.102 Uiso 1 1 calc R U . . .
H30B H 0.160745 0.487054 0.507222 0.102 Uiso 1 1 calc R U . . .
H30C H 0.222362 0.432708 0.528972 0.102 Uiso 1 1 calc R U . . .
C14 C 0.6453(3) 0.6208(3) 0.53506(14) 0.0653(14) Uani 1 1 d . . . . .
H14 H 0.623903 0.599146 0.509552 0.078 Uiso 1 1 calc R U . . .
C15 C 0.6447(3) 0.6913(3) 0.53759(14) 0.0643(13) Uani 1 1 d . . . . .
H15 H 0.621276 0.716593 0.514067 0.077 Uiso 1 1 calc R U . . .
C38 C 0.4657(3) 0.4768(3) 0.57730(15) 0.0643(13) Uani 1 1 d . . . . .
H38 H 0.510011 0.506147 0.568927 0.077 Uiso 1 1 calc R U . . .
C5 C 0.6899(3) 0.7400(3) 0.68793(15) 0.0638(13) Uani 1 1 d . . . . .
C43 C 0.2668(4) 0.3366(3) 0.61511(16) 0.0712(14) Uani 1 1 d . . . . .
H43 H 0.214691 0.362409 0.622606 0.085 Uiso 1 1 calc R U . . .
C23 C 0.2131(3) 0.5004(3) 0.65463(14) 0.0569(12) Uani 1 1 d . . . . .
C37 C 0.4805(3) 0.4074(3) 0.57823(15) 0.0689(14) Uani 1 1 d . . . . .
H37 H 0.534198 0.390093 0.570713 0.083 Uiso 1 1 calc R U . . .
C36 C 0.4156(3) 0.3637(3) 0.59031(15) 0.0661(13) Uani 1 1 d . . . . .
H36 H 0.426180 0.316638 0.591006 0.079 Uiso 1 1 calc R U . . .
C20 C 0.7420(3) 0.5669(3) 0.64606(17) 0.0670(13) Uani 1 1 d . . . . .
H20 H 0.765609 0.596887 0.669476 0.080 Uiso 1 1 calc R U . . .
C17 C 0.6793(3) 0.8030(3) 0.57547(16) 0.0680(14) Uani 1 1 d . . . . .
H17 H 0.695317 0.817336 0.605926 0.082 Uiso 1 1 calc R U . . .
C2 C 0.8503(4) 0.7712(3) 0.69741(16) 0.0762(16) Uani 1 1 d . . . . .
C6 C 0.7263(4) 0.7039(3) 0.72932(15) 0.0808(16) Uani 1 1 d . . . . .
H6A H 0.722525 0.654411 0.725547 0.097 Uiso 1 1 calc R U . . .
H6B H 0.693403 0.716597 0.755713 0.097 Uiso 1 1 calc R U . . .
C33 C 0.0923(3) 0.4557(3) 0.58806(18) 0.0838(17) Uani 1 1 d . . . . .
H33A H 0.106859 0.407198 0.587460 0.101 Uiso 1 1 calc R U . . .
H33B H 0.046847 0.463621 0.566384 0.101 Uiso 1 1 calc R U . . .
C28 C 0.1442(3) 0.5739(3) 0.57789(18) 0.0787(16) Uani 1 1 d . . . . .
H28A H 0.094838 0.581437 0.558641 0.094 Uiso 1 1 calc R U . . .
H28B H 0.190730 0.602477 0.566966 0.094 Uiso 1 1 calc R U . . .
C41 C 0.3955(4) 0.6122(3) 0.54131(19) 0.0848(17) Uani 1 1 d . . . . .
H41A H 0.455351 0.606066 0.534862 0.127 Uiso 1 1 calc R U . . .
H41B H 0.381995 0.660371 0.541131 0.127 Uiso 1 1 calc R U . . .
H41C H 0.361963 0.589027 0.518881 0.127 Uiso 1 1 calc R U . . .
C24 C 0.1215(3) 0.5297(4) 0.65583(19) 0.0867(19) Uani 1 1 d . . . . .
C7 C 0.8218(4) 0.7255(3) 0.73565(17) 0.0892(18) Uani 1 1 d . . . . .
H7 H 0.823911 0.753861 0.762880 0.107 Uiso 1 1 calc R U . . .
C4 C 0.7011(5) 0.8171(3) 0.6954(2) 0.095(2) Uani 1 1 d . . . . .
H4A H 0.673020 0.842036 0.671264 0.115 Uiso 1 1 calc R U . . .
H4B H 0.673980 0.830151 0.723455 0.115 Uiso 1 1 calc R U . . .
C16 C 0.6784(3) 0.7257(2) 0.57468(13) 0.0510(11) Uani 1 1 d . . . . .
C8 C 0.5967(3) 0.7215(4) 0.6791(2) 0.107(2) Uani 1 1 d . . . . .
H8A H 0.578419 0.742152 0.651421 0.160 Uiso 1 1 calc R U . . .
H8B H 0.561776 0.738314 0.703337 0.160 Uiso 1 1 calc R U . . .
H8C H 0.591022 0.672417 0.677084 0.160 Uiso 1 1 calc R U . . .
C42 C 0.4318(4) 0.6182(3) 0.6225(2) 0.0931(18) Uani 1 1 d . . . . .
H42A H 0.417039 0.602337 0.652042 0.140 Uiso 1 1 calc R U . . .
H42B H 0.422996 0.667009 0.620691 0.140 Uiso 1 1 calc R U . . .
H42C H 0.490968 0.607927 0.616527 0.140 Uiso 1 1 calc R U . . .
C45 C 0.2443(5) 0.2865(3) 0.57710(18) 0.104(2) Uani 1 1 d . . . . .
H45A H 0.226674 0.311924 0.551038 0.156 Uiso 1 1 calc R U . . .
H45B H 0.198555 0.256851 0.586616 0.156 Uiso 1 1 calc R U . . .
H45C H 0.293785 0.259219 0.569842 0.156 Uiso 1 1 calc R U . . .
C3 C 0.7956(6) 0.8368(3) 0.6968(2) 0.116(3) Uani 1 1 d . . . . .
H3A H 0.807198 0.863964 0.723503 0.139 Uiso 1 1 calc R U . . .
H3B H 0.809997 0.864346 0.670669 0.139 Uiso 1 1 calc R U . . .
C25 C 0.0614(4) 0.4760(4) 0.6354(2) 0.110(2) Uani 1 1 d . . . . .
H25 H 0.005789 0.498644 0.631460 0.132 Uiso 1 1 calc R U . . .
C22 C 0.6682(4) 0.5266(3) 0.6671(2) 0.102(2) Uani 1 1 d . . . . .
H22A H 0.624066 0.558027 0.676431 0.153 Uiso 1 1 calc R U . . .
H22B H 0.688782 0.501600 0.692773 0.153 Uiso 1 1 calc R U . . .
H22C H 0.645248 0.494997 0.645467 0.153 Uiso 1 1 calc R U . . .
C29 C 0.1217(4) 0.5948(4) 0.6266(2) 0.115(3) Uani 1 1 d . . . . .
H29A H 0.163650 0.627317 0.637898 0.138 Uiso 1 1 calc R U . . .
H29B H 0.065703 0.616504 0.627443 0.138 Uiso 1 1 calc R U . . .
C44 C 0.2929(5) 0.2948(3) 0.65710(18) 0.116(3) Uani 1 1 d . . . . .
H44A H 0.342800 0.267739 0.650364 0.174 Uiso 1 1 calc R U . . .
H44B H 0.246661 0.264882 0.665610 0.174 Uiso 1 1 calc R U . . .
H44C H 0.305493 0.325660 0.681399 0.174 Uiso 1 1 calc R U . . .
C21 C 0.8124(4) 0.5189(3) 0.6317(2) 0.109(2) Uani 1 1 d . . . . .
H21A H 0.791024 0.487913 0.609252 0.164 Uiso 1 1 calc R U . . .
H21B H 0.832051 0.493124 0.657244 0.164 Uiso 1 1 calc R U . . .
H21C H 0.859122 0.545121 0.619531 0.164 Uiso 1 1 calc R U . . .
C18 C 0.7458(5) 0.8326(3) 0.5432(2) 0.109(2) Uani 1 1 d . . . . .
H18A H 0.802304 0.821173 0.553686 0.164 Uiso 1 1 calc R U . . .
H18B H 0.739788 0.881689 0.541857 0.164 Uiso 1 1 calc R U . . .
H18C H 0.737339 0.813430 0.513793 0.164 Uiso 1 1 calc R U . . .
C9 C 0.9451(5) 0.7916(4) 0.7039(2) 0.134(3) Uani 1 1 d . . . . .
H9A H 0.979594 0.750816 0.706179 0.201 Uiso 1 1 calc R U . . .
H9B H 0.950875 0.818159 0.730985 0.201 Uiso 1 1 calc R U . . .
H9C H 0.963856 0.818509 0.678723 0.201 Uiso 1 1 calc R U . . .
C19 C 0.5914(4) 0.8341(4) 0.5653(3) 0.129(3) Uani 1 1 d . . . . .
H19A H 0.578126 0.827508 0.534048 0.194 Uiso 1 1 calc R U . . .
H19B H 0.592287 0.882446 0.571922 0.194 Uiso 1 1 calc R U . . .
H19C H 0.548696 0.811911 0.583401 0.194 Uiso 1 1 calc R U . . .
C32 C 0.0898(4) 0.5514(5) 0.7036(2) 0.152(4) Uani 1 1 d . . . . .
H32A H 0.098597 0.514148 0.724280 0.228 Uiso 1 1 calc R U . . .
H32B H 0.029854 0.562511 0.702373 0.228 Uiso 1 1 calc R U . . .
H32C H 0.121438 0.590979 0.713560 0.228 Uiso 1 1 calc R U . . .
C10 C 0.8775(5) 0.6651(4) 0.7442(3) 0.134(3) Uani 1 1 d . . . . .
H10A H 0.878272 0.636101 0.718126 0.202 Uiso 1 1 calc R U . . .
H10B H 0.855582 0.639717 0.769414 0.202 Uiso 1 1 calc R U . . .
H10C H 0.934671 0.680461 0.750731 0.202 Uiso 1 1 calc R U . . .
C31 C 0.0466(6) 0.4168(5) 0.6653(3) 0.169(4) Uani 1 1 d . . . . .
H31A H 0.006606 0.385772 0.651493 0.254 Uiso 1 1 calc R U . . .
H31B H 0.023614 0.432726 0.693411 0.254 Uiso 1 1 calc R U . . .
H31C H 0.099791 0.393355 0.670601 0.254 Uiso 1 1 calc R U . . .
I1A I 0.8972(2) 0.6623(7) 0.54732(14) 0.0762(11) Uani 0.57(4) 1 d D . P B 2
I2A I 0.4032(8) 0.4546(6) 0.7075(3) 0.0808(16) Uani 0.40(4) 1 d D . P A 2

loop_
_atom_site_aniso_label
_atom_site_aniso_U_11
_atom_site_aniso_U_22
_atom_site_aniso_U_33
_atom_site_aniso_U_23
_atom_site_aniso_U_13
_atom_site_aniso_U_12
I2 0.0650(13) 0.1011(17) 0.0497(10) -0.0070(15) -0.0190(7) 0.0111(10)
I1 0.0693(17) 0.102(4) 0.0671(11) -0.0186(12) 0.0244(15) 0.0030(10)
P2 0.0699(9) 0.1209(13) 0.0392(6) -0.0170(7) 0.0019(6) 0.0021(8)
P1 0.0502(7) 0.1099(12) 0.0690(9) -0.0169(8) 0.0026(6) -0.0179(8)
N1 0.049(2) 0.061(2) 0.0351(17) -0.0082(16) 0.0019(14) 0.0011(17)
N2 0.0372(18) 0.059(2) 0.0365(17) -0.0051(15) 0.0001(13) -0.0004(16)
C39 0.040(2) 0.063(3) 0.043(2) 0.0034(19) 0.0015(17) 0.005(2)
C11 0.037(2) 0.059(3) 0.035(2) -0.0072(18) 0.0007(15) 0.0019(19)
C34 0.040(2) 0.058(3) 0.0324(19) -0.0045(18) 0.0010(15) 0.002(2)
C12 0.037(2) 0.061(3) 0.047(2) -0.011(2) 0.0029(17) 0.000(2)
C35 0.075(3) 0.052(3) 0.031(2) 0.0004(18) 0.0012(19) 0.006(2)
C1 0.064(3) 0.055(3) 0.041(2) 0.000(2) -0.0063(19) -0.012(2)
C27 0.040(2) 0.079(3) 0.046(2) -0.001(2) -0.0044(18) -0.001(2)
C13 0.051(3) 0.066(3) 0.056(3) -0.016(2) 0.003(2) -0.007(2)
C40 0.046(3) 0.059(3) 0.072(3) 0.005(2) 0.000(2) -0.004(2)
C30 0.066(3) 0.100(4) 0.039(2) -0.003(2) -0.006(2) 0.003(3)
C14 0.051(3) 0.107(5) 0.038(2) -0.017(3) -0.0031(19) -0.011(3)
C15 0.055(3) 0.103(4) 0.035(2) 0.005(2) -0.0019(19) 0.001(3)
C38 0.042(3) 0.088(4) 0.062(3) 0.008(3) 0.001(2) 0.008(3)
C5 0.068(3) 0.081(4) 0.043(2) -0.018(2) 0.013(2) -0.001(3)
C43 0.101(4) 0.057(3) 0.056(3) 0.000(2) 0.013(3) -0.009(3)
C23 0.043(2) 0.080(3) 0.048(2) -0.014(2) 0.0063(18) -0.003(2)
C37 0.059(3) 0.091(4) 0.056(3) 0.001(3) 0.003(2) 0.031(3)
C36 0.085(4) 0.062(3) 0.052(3) -0.002(2) -0.002(2) 0.023(3)
C20 0.076(3) 0.060(3) 0.066(3) -0.001(2) -0.022(3) 0.002(3)
C17 0.070(3) 0.077(4) 0.057(3) 0.009(3) 0.003(2) 0.012(3)
C2 0.086(4) 0.092(4) 0.050(3) -0.015(3) -0.006(2) -0.036(3)
C6 0.102(4) 0.101(4) 0.039(3) -0.009(3) 0.014(3) -0.015(3)
C33 0.051(3) 0.134(5) 0.067(3) -0.006(3) -0.007(2) -0.025(3)
C28 0.061(3) 0.095(4) 0.081(4) 0.003(3) -0.016(3) 0.023(3)
C41 0.090(4) 0.078(4) 0.086(4) 0.026(3) -0.007(3) -0.006(3)
C24 0.046(3) 0.147(6) 0.067(3) -0.033(4) 0.009(2) 0.012(3)
C7 0.104(5) 0.118(5) 0.046(3) -0.006(3) -0.019(3) -0.016(4)
C4 0.124(6) 0.097(5) 0.066(4) -0.026(3) 0.019(3) 0.021(4)
C16 0.044(2) 0.070(3) 0.039(2) -0.001(2) 0.0078(17) 0.004(2)
C8 0.062(4) 0.189(7) 0.070(4) -0.038(4) 0.024(3) 0.001(4)
C42 0.116(5) 0.079(4) 0.085(4) -0.008(3) -0.014(4) -0.017(4)
C45 0.161(6) 0.089(4) 0.062(3) -0.009(3) 0.004(4) -0.042(4)
C3 0.183(8) 0.078(5) 0.086(5) -0.038(3) 0.012(5) -0.004(5)
C25 0.051(3) 0.205(8) 0.076(4) -0.006(5) 0.010(3) -0.025(4)
C22 0.107(5) 0.112(5) 0.087(4) 0.036(4) -0.009(4) -0.014(4)
C29 0.089(5) 0.147(7) 0.109(5) -0.014(5) -0.011(4) 0.069(5)
C44 0.210(8) 0.087(4) 0.052(3) 0.017(3) 0.006(4) -0.022(5)
C21 0.089(5) 0.094(5) 0.145(6) 0.011(4) -0.017(4) 0.032(4)
C18 0.117(5) 0.084(5) 0.126(6) 0.038(4) 0.037(4) 0.010(4)
C9 0.128(6) 0.185(8) 0.088(5) -0.037(5) -0.010(4) -0.090(6)
C19 0.100(6) 0.123(6) 0.164(8) -0.008(5) -0.004(5) 0.044(5)
C32 0.080(5) 0.282(12) 0.094(5) -0.070(6) 0.024(4) 0.044(6)
C10 0.150(7) 0.141(7) 0.113(6) 0.046(5) -0.054(5) -0.017(6)
C31 0.152(8) 0.254(12) 0.102(6) -0.011(7) 0.025(5) -0.107(8)
I1A 0.0513(10) 0.110(3) 0.0678(9) -0.0307(11) 0.0056(9) 0.0048(8)
I2A 0.086(3) 0.0999(19) 0.0562(13) 0.0179(19) -0.0130(14) 0.010(2)

loop_
_atom_type_symbol
_atom_type_description
_atom_type_scat_dispersion_real
_atom_type_scat_dispersion_imag
_atom_type_scat_source
C C 0.0033 0.0016 'International Tables Vol C Tables 4.2.6.8 and 6.1.1.4'
H H 0.0000 0.0000 'International Tables Vol C Tables 4.2.6.8 and 6.1.1.4'
I I -0.4742 1.8119 'International Tables Vol C Tables 4.2.6.8 and 6.1.1.4'
N N 0.0061 0.0033 'International Tables Vol C Tables 4.2.6.8 and 6.1.1.4'
P P 0.1023 0.0942 'International Tables Vol C Tables 4.2.6.8 and 6.1.1.4'

loop_
_geom_angle_atom_site_label_1
_geom_angle_atom_site_label_2
_geom_angle_atom_site_label_3
_geom_angle
_geom_angle_site_symmetry_1
_geom_angle_site_symmetry_3
_geom_angle_publ_flag
C23 P2 I2 113.52(18) . . ?
C23 P2 I2A 114.9(2) . . ?
C1 P1 I1 114.5(2) . . ?
C1 P1 I1A 114.57(18) . . ?
C11 N1 C5 121.2(3) . . ?
C1 N1 C11 121.5(3) . . ?
C1 N1 C5 117.3(3) . . ?
C34 N2 C27 121.4(3) . . ?
C23 N2 C34 122.4(3) . . ?
C23 N2 C27 116.2(3) . . ?
C34 C39 C40 123.8(4) . . ?
C38 C39 C34 117.2(4) . . ?
C38 C39 C40 119.0(4) . . ?
C12 C11 N1 119.4(4) . . ?
C12 C11 C16 122.3(4) . . ?
C16 C11 N1 118.3(4) . . ?
C39 C34 N2 118.8(4) . . ?
C35 C34 N2 119.1(4) . . ?
C35 C34 C39 122.1(4) . . ?
C11 C12 C13 117.5(4) . . ?
C11 C12 C20 124.1(4) . . ?
C13 C12 C20 118.3(4) . . ?
C34 C35 C43 123.9(4) . . ?
C36 C35 C34 117.4(4) . . ?
C36 C35 C43 118.8(4) . . ?
N1 C1 P1 137.4(3) . . ?
N1 C1 C2 110.3(4) . . ?
C2 C1 P1 112.3(3) . . ?
N2 C27 C30 111.1(3) . . ?
N2 C27 C33 107.1(4) . . ?
N2 C27 C28 108.2(4) . . ?
C33 C27 C30 111.8(4) . . ?
C33 C27 C28 107.4(4) . . ?
C28 C27 C30 111.0(4) . . ?
C12 C13 H13 119.4 . . ?
C14 C13 C12 121.1(5) . . ?
C14 C13 H13 119.4 . . ?
C39 C40 H40 108.1 . . ?
C39 C40 C41 111.9(4) . . ?
C39 C40 C42 112.3(4) . . ?
C41 C40 H40 108.1 . . ?
C41 C40 C42 108.3(4) . . ?
C42 C40 H40 108.1 . . ?
C27 C30 H30A 109.5 . . ?
C27 C30 H30B 109.5 . . ?
C27 C30 H30C 109.5 . . ?
H30A C30 H30B 109.5 . . ?
H30A C30 H30C 109.5 . . ?
H30B C30 H30C 109.5 . . ?
C13 C14 H14 119.6 . . ?
C13 C14 C15 120.8(4) . . ?
C15 C14 H14 119.6 . . ?
C14 C15 H15 119.3 . . ?
C14 C15 C16 121.3(4) . . ?
C16 C15 H15 119.3 . . ?
C39 C38 H38 119.0 . . ?
C37 C38 C39 122.0(5) . . ?
C37 C38 H38 119.0 . . ?
N1 C5 C6 106.1(4) . . ?
N1 C5 C4 107.9(4) . . ?
N1 C5 C8 111.3(4) . . ?
C4 C5 C6 107.0(4) . . ?
C8 C5 C6 112.7(5) . . ?
C8 C5 C4 111.5(5) . . ?
C35 C43 H43 107.7 . . ?
C35 C43 C45 112.5(4) . . ?
C35 C43 C44 112.3(5) . . ?
C45 C43 H43 107.7 . . ?
C45 C43 C44 108.8(5) . . ?
C44 C43 H43 107.7 . . ?
N2 C23 P2 136.4(3) . . ?
N2 C23 C24 110.7(4) . . ?
C24 C23 P2 112.9(3) . . ?
C38 C37 H37 120.3 . . ?
C38 C37 C36 119.5(4) . . ?
C36 C37 H37 120.3 . . ?
C35 C36 H36 119.1 . . ?
C37 C36 C35 121.9(5) . . ?
C37 C36 H36 119.1 . . ?
C12 C20 H20 107.2 . . ?
C12 C20 C22 111.1(4) . . ?
C22 C20 H20 107.2 . . ?
C21 C20 C12 113.3(5) . . ?
C21 C20 H20 107.2 . . ?
C21 C20 C22 110.5(5) . . ?
C16 C17 H17 107.5 . . ?
C16 C17 C18 111.9(4) . . ?
C16 C17 C19 112.6(5) . . ?
C18 C17 H17 107.5 . . ?
C18 C17 C19 109.7(5) . . ?
C19 C17 H17 107.5 . . ?
C7 C2 C1 107.9(4) . . ?
C7 C2 C3 109.5(5) . . ?
C7 C2 C9 109.8(5) . . ?
C3 C2 C1 106.5(5) . . ?
C3 C2 C9 108.7(6) . . ?
C9 C2 C1 114.4(5) . . ?
C5 C6 H6A 109.8 . . ?
C5 C6 H6B 109.8 . . ?
C5 C6 C7 109.2(4) . . ?
H6A C6 H6B 108.3 . . ?
C7 C6 H6A 109.8 . . ?
C7 C6 H6B 109.8 . . ?
C27 C33 H33A 109.8 . . ?
C27 C33 H33B 109.8 . . ?
C27 C33 C25 109.3(4) . . ?
H33A C33 H33B 108.3 . . ?
C25 C33 H33A 109.8 . . ?
C25 C33 H33B 109.8 . . ?
C27 C28 H28A 109.5 . . ?
C27 C28 H28B 109.5 . . ?
C27 C28 C29 110.7(5) . . ?
H28A C28 H28B 108.1 . . ?
C29 C28 H28A 109.5 . . ?
C29 C28 H28B 109.5 . . ?
C40 C41 H41A 109.5 . . ?
C40 C41 H41B 109.5 . . ?
C40 C41 H41C 109.5 . . ?
H41A C41 H41B 109.5 . . ?
H41A C41 H41C 109.5 . . ?
H41B C41 H41C 109.5 . . ?
C23 C24 C32 114.5(5) . . ?
C25 C24 C23 107.9(5) . . ?
C25 C24 C29 109.8(6) . . ?
C25 C24 C32 110.6(5) . . ?
C29 C24 C23 106.8(5) . . ?
C29 C24 C32 107.1(6) . . ?
C2 C7 C6 110.4(4) . . ?
C2 C7 H7 106.4 . . ?
C6 C7 H7 106.4 . . ?
C10 C7 C2 115.0(6) . . ?
C10 C7 C6 111.5(6) . . ?
C10 C7 H7 106.4 . . ?
C5 C4 H4A 109.4 . . ?
C5 C4 H4B 109.4 . . ?
H4A C4 H4B 108.0 . . ?
C3 C4 C5 111.2(5) . . ?
C3 C4 H4A 109.4 . . ?
C3 C4 H4B 109.4 . . ?
C11 C16 C17 123.3(4) . . ?
C15 C16 C11 117.0(4) . . ?
C15 C16 C17 119.7(4) . . ?
C5 C8 H8A 109.5 . . ?
C5 C8 H8B 109.5 . . ?
C5 C8 H8C 109.5 . . ?
H8A C8 H8B 109.5 . . ?
H8A C8 H8C 109.5 . . ?
H8B C8 H8C 109.5 . . ?
C40 C42 H42A 109.5 . . ?
C40 C42 H42B 109.5 . . ?
C40 C42 H42C 109.5 . . ?
H42A C42 H42B 109.5 . . ?
H42A C42 H42C 109.5 . . ?
H42B C42 H42C 109.5 . . ?
C43 C45 H45A 109.5 . . ?
C43 C45 H45B 109.5 . . ?
C43 C45 H45C 109.5 . . ?
H45A C45 H45B 109.5 . . ?
H45A C45 H45C 109.5 . . ?
H45B C45 H45C 109.5 . . ?
C2 C3 H3A 109.8 . . ?
C2 C3 H3B 109.8 . . ?
C4 C3 C2 109.2(5) . . ?
C4 C3 H3A 109.8 . . ?
C4 C3 H3B 109.8 . . ?
H3A C3 H3B 108.3 . . ?
C33 C25 H25 106.4 . . ?
C24 C25 C33 110.3(4) . . ?
C24 C25 H25 106.4 . . ?
C31 C25 C33 113.7(7) . . ?
C31 C25 C24 112.9(6) . . ?
C31 C25 H25 106.4 . . ?
C20 C22 H22A 109.5 . . ?
C20 C22 H22B 109.5 . . ?
C20 C22 H22C 109.5 . . ?
H22A C22 H22B 109.5 . . ?
H22A C22 H22C 109.5 . . ?
H22B C22 H22C 109.5 . . ?
C28 C29 H29A 110.0 . . ?
C28 C29 H29B 110.0 . . ?
C24 C29 C28 108.4(5) . . ?
C24 C29 H29A 110.0 . . ?
C24 C29 H29B 110.0 . . ?
H29A C29 H29B 108.4 . . ?
C43 C44 H44A 109.5 . . ?
C43 C44 H44B 109.5 . . ?
C43 C44 H44C 109.5 . . ?
H44A C44 H44B 109.5 . . ?
H44A C44 H44C 109.5 . . ?
H44B C44 H44C 109.5 . . ?
C20 C21 H21A 109.5 . . ?
C20 C21 H21B 109.5 . . ?
C20 C21 H21C 109.5 . . ?
H21A C21 H21B 109.5 . . ?
H21A C21 H21C 109.5 . . ?
H21B C21 H21C 109.5 . . ?
C17 C18 H18A 109.5 . . ?
C17 C18 H18B 109.5 . . ?
C17 C18 H18C 109.5 . . ?
H18A C18 H18B 109.5 . . ?
H18A C18 H18C 109.5 . . ?
H18B C18 H18C 109.5 . . ?
C2 C9 H9A 109.5 . . ?
C2 C9 H9B 109.5 . . ?
C2 C9 H9C 109.5 . . ?
H9A C9 H9B 109.5 . . ?
H9A C9 H9C 109.5 . . ?
H9B C9 H9C 109.5 . . ?
C17 C19 H19A 109.5 . . ?
C17 C19 H19B 109.5 . . ?
C17 C19 H19C 109.5 . . ?
H19A C19 H19B 109.5 . . ?
H19A C19 H19C 109.5 . . ?
H19B C19 H19C 109.5 . . ?
C24 C32 H32A 109.5 . . ?
C24 C32 H32B 109.5 . . ?
C24 C32 H32C 109.5 . . ?
H32A C32 H32B 109.5 . . ?
H32A C32 H32C 109.5 . . ?
H32B C32 H32C 109.5 . . ?
C7 C10 H10A 109.5 . . ?
C7 C10 H10B 109.5 . . ?
C7 C10 H10C 109.5 . . ?
H10A C10 H10B 109.5 . . ?
H10A C10 H10C 109.5 . . ?
H10B C10 H10C 109.5 . . ?
C25 C31 H31A 109.5 . . ?
C25 C31 H31B 109.5 . . ?
C25 C31 H31C 109.5 . . ?
H31A C31 H31B 109.5 . . ?
H31A C31 H31C 109.5 . . ?
H31B C31 H31C 109.5 . . ?

loop_
_geom_bond_atom_site_label_1
_geom_bond_atom_site_label_2
_geom_bond_distance
_geom_bond_site_symmetry_2
_geom_bond_publ_flag
I2 P2 2.510(7) . ?
I1 P1 2.405(7) . ?
P2 C23 1.720(4) . ?
P2 I2A 2.379(10) . ?
P1 C1 1.715(5) . ?
P1 I1A 2.505(6) . ?
N1 C11 1.456(5) . ?
N1 C1 1.362(5) . ?
N1 C5 1.502(5) . ?
N2 C34 1.452(5) . ?
N2 C27 1.509(5) . ?
N2 C23 1.363(5) . ?
C39 C34 1.399(6) . ?
C39 C40 1.510(6) . ?
C39 C38 1.393(6) . ?
C11 C12 1.392(6) . ?
C11 C16 1.410(6) . ?
C34 C35 1.396(6) . ?
C12 C13 1.400(6) . ?
C12 C20 1.523(6) . ?
C35 C43 1.503(6) . ?
C35 C36 1.393(6) . ?
C1 C2 1.547(6) . ?
C27 C30 1.526(6) . ?
C27 C33 1.522(6) . ?
C27 C28 1.522(7) . ?
C13 H13 0.9300 . ?
C13 C14 1.362(7) . ?
C40 H40 0.9800 . ?
C40 C41 1.531(7) . ?
C40 C42 1.532(7) . ?
C30 H30A 0.9600 . ?
C30 H30B 0.9600 . ?
C30 H30C 0.9600 . ?
C14 H14 0.9300 . ?
C14 C15 1.371(7) . ?
C15 H15 0.9300 . ?
C15 C16 1.393(6) . ?
C38 H38 0.9300 . ?
C38 C37 1.368(7) . ?
C5 C6 1.526(7) . ?
C5 C4 1.525(8) . ?
C5 C8 1.520(7) . ?
C43 H43 0.9800 . ?
C43 C45 1.533(7) . ?
C43 C44 1.545(7) . ?
C23 C24 1.539(7) . ?
C37 H37 0.9300 . ?
C37 C36 1.369(7) . ?
C36 H36 0.9300 . ?
C20 H20 0.9800 . ?
C20 C22 1.527(7) . ?
C20 C21 1.502(7) . ?
C17 H17 0.9800 . ?
C17 C16 1.503(7) . ?
C17 C18 1.526(7) . ?
C17 C19 1.528(7) . ?
C2 C7 1.509(7) . ?
C2 C3 1.534(9) . ?
C2 C9 1.543(9) . ?
C6 H6A 0.9700 . ?
C6 H6B 0.9700 . ?
C6 C7 1.559(8) . ?
C33 H33A 0.9700 . ?
C33 H33B 0.9700 . ?
C33 C25 1.539(8) . ?
C28 H28A 0.9700 . ?
C28 H28B 0.9700 . ?
C28 C29 1.545(8) . ?
C41 H41A 0.9600 . ?
C41 H41B 0.9600 . ?
C41 H41C 0.9600 . ?
C24 C25 1.529(9) . ?
C24 C29 1.534(9) . ?
C24 C32 1.563(7) . ?
C7 H7 0.9800 . ?
C7 C10 1.482(9) . ?
C4 H4A 0.9700 . ?
C4 H4B 0.9700 . ?
C4 C3 1.524(10) . ?
C8 H8A 0.9600 . ?
C8 H8B 0.9600 . ?
C8 H8C 0.9600 . ?
C42 H42A 0.9600 . ?
C42 H42B 0.9600 . ?
C42 H42C 0.9600 . ?
C45 H45A 0.9600 . ?
C45 H45B 0.9600 . ?
C45 H45C 0.9600 . ?
C3 H3A 0.9700 . ?
C3 H3B 0.9700 . ?
C25 H25 0.9800 . ?
C25 C31 1.473(10) . ?
C22 H22A 0.9600 . ?
C22 H22B 0.9600 . ?
C22 H22C 0.9600 . ?
C29 H29A 0.9700 . ?
C29 H29B 0.9700 . ?
C44 H44A 0.9600 . ?
C44 H44B 0.9600 . ?
C44 H44C 0.9600 . ?
C21 H21A 0.9600 . ?
C21 H21B 0.9600 . ?
C21 H21C 0.9600 . ?
C18 H18A 0.9600 . ?
C18 H18B 0.9600 . ?
C18 H18C 0.9600 . ?
C9 H9A 0.9600 . ?
C9 H9B 0.9600 . ?
C9 H9C 0.9600 . ?
C19 H19A 0.9600 . ?
C19 H19B 0.9600 . ?
C19 H19C 0.9600 . ?
C32 H32A 0.9600 . ?
C32 H32B 0.9600 . ?
C32 H32C 0.9600 . ?
C10 H10A 0.9600 . ?
C10 H10B 0.9600 . ?
C10 H10C 0.9600 . ?
C31 H31A 0.9600 . ?
C31 H31B 0.9600 . ?
C31 H31C 0.9600 . ?

loop_
_geom_torsion_atom_site_label_1
_geom_torsion_atom_site_label_2
_geom_torsion_atom_site_label_3
_geom_torsion_atom_site_label_4
_geom_torsion
_geom_torsion_site_symmetry_1
_geom_torsion_site_symmetry_2
_geom_torsion_site_symmetry_3
_geom_torsion_site_symmetry_4
_geom_torsion_publ_flag
I2 P2 C23 N2 4.9(6) . . . . ?
I2 P2 C23 C24 -173.2(4) . . . . ?
I1 P1 C1 N1 7.1(7) . . . . ?
I1 P1 C1 C2 -171.3(5) . . . . ?
P2 C23 C24 C25 -122.1(4) . . . . ?
P2 C23 C24 C29 119.9(5) . . . . ?
P2 C23 C24 C32 1.5(8) . . . . ?
P1 C1 C2 C7 -121.4(4) . . . . ?
P1 C1 C2 C3 121.1(5) . . . . ?
P1 C1 C2 C9 1.0(7) . . . . ?
N1 C11 C12 C13 -178.9(3) . . . . ?
N1 C11 C12 C20 1.9(6) . . . . ?
N1 C11 C16 C15 -179.7(4) . . . . ?
N1 C11 C16 C17 0.7(6) . . . . ?
N1 C1 C2 C7 59.7(6) . . . . ?
N1 C1 C2 C3 -57.7(6) . . . . ?
N1 C1 C2 C9 -177.8(5) . . . . ?
N1 C5 C6 C7 57.7(5) . . . . ?
N1 C5 C4 C3 -48.5(6) . . . . ?
N2 C34 C35 C43 -2.2(6) . . . . ?
N2 C34 C35 C36 179.3(3) . . . . ?
N2 C27 C33 C25 57.3(6) . . . . ?
N2 C27 C28 C29 -49.8(5) . . . . ?
N2 C23 C24 C25 59.3(6) . . . . ?
N2 C23 C24 C29 -58.7(6) . . . . ?
N2 C23 C24 C32 -177.0(6) . . . . ?
C39 C34 C35 C43 178.9(4) . . . . ?
C39 C34 C35 C36 0.4(6) . . . . ?
C39 C38 C37 C36 0.3(7) . . . . ?
C11 N1 C1 P1 0.3(7) . . . . ?
C11 N1 C1 C2 178.7(4) . . . . ?
C11 N1 C5 C6 121.9(4) . . . . ?
C11 N1 C5 C4 -123.8(5) . . . . ?
C11 N1 C5 C8 -1.1(6) . . . . ?
C11 C12 C13 C14 -1.1(6) . . . . ?
C11 C12 C20 C22 113.0(5) . . . . ?
C11 C12 C20 C21 -122.0(5) . . . . ?
C34 N2 C27 C30 -0.8(6) . . . . ?
C34 N2 C27 C33 121.5(4) . . . . ?
C34 N2 C27 C28 -122.9(4) . . . . ?
C34 N2 C23 P2 0.9(7) . . . . ?
C34 N2 C23 C24 178.9(4) . . . . ?
C34 C39 C40 C41 -122.9(4) . . . . ?
C34 C39 C40 C42 115.2(5) . . . . ?
C34 C39 C38 C37 -0.5(6) . . . . ?
C34 C35 C43 C45 118.5(5) . . . . ?
C34 C35 C43 C44 -118.4(5) . . . . ?
C34 C35 C36 C37 -0.6(6) . . . . ?
C12 C11 C16 C15 0.2(6) . . . . ?
C12 C11 C16 C17 -179.3(4) . . . . ?
C12 C13 C14 C15 -0.3(7) . . . . ?
C1 N1 C11 C12 86.1(5) . . . . ?
C1 N1 C11 C16 -94.0(5) . . . . ?
C1 N1 C5 C6 -57.0(5) . . . . ?
C1 N1 C5 C4 57.3(6) . . . . ?
C1 N1 C5 C8 180.0(5) . . . . ?
C1 C2 C7 C6 -54.2(6) . . . . ?
C1 C2 C7 C10 73.1(6) . . . . ?
C1 C2 C3 C4 62.2(6) . . . . ?
C27 N2 C34 C39 87.3(5) . . . . ?
C27 N2 C34 C35 -91.6(5) . . . . ?
C27 N2 C23 P2 179.7(4) . . . . ?
C27 N2 C23 C24 -2.2(6) . . . . ?
C27 C33 C25 C24 -2.9(8) . . . . ?
C27 C33 C25 C31 -130.9(6) . . . . ?
C27 C28 C29 C24 -7.7(7) . . . . ?
C13 C12 C20 C22 -66.2(6) . . . . ?
C13 C12 C20 C21 58.8(6) . . . . ?
C13 C14 C15 C16 1.8(7) . . . . ?
C40 C39 C34 N2 2.0(6) . . . . ?
C40 C39 C34 C35 -179.1(4) . . . . ?
C40 C39 C38 C37 178.7(4) . . . . ?
C30 C27 C33 C25 179.3(5) . . . . ?
C30 C27 C28 C29 -172.0(4) . . . . ?
C14 C15 C16 C11 -1.7(6) . . . . ?
C14 C15 C16 C17 177.9(4) . . . . ?
C38 C39 C34 N2 -178.8(3) . . . . ?
C38 C39 C34 C35 0.1(6) . . . . ?
C38 C39 C40 C41 58.0(5) . . . . ?
C38 C39 C40 C42 -64.0(6) . . . . ?
C38 C37 C36 C35 0.3(7) . . . . ?
C5 N1 C11 C12 -92.8(5) . . . . ?
C5 N1 C11 C16 87.2(5) . . . . ?
C5 N1 C1 P1 179.2(4) . . . . ?
C5 N1 C1 C2 -2.4(6) . . . . ?
C5 C6 C7 C2 -3.9(7) . . . . ?
C5 C6 C7 C10 -133.1(5) . . . . ?
C5 C4 C3 C2 -8.5(7) . . . . ?
C43 C35 C36 C37 -179.2(4) . . . . ?
C23 N2 C34 C39 -94.0(5) . . . . ?
C23 N2 C34 C35 87.1(5) . . . . ?
C23 N2 C27 C30 -179.6(4) . . . . ?
C23 N2 C27 C33 -57.3(5) . . . . ?
C23 N2 C27 C28 58.2(5) . . . . ?
C23 C24 C25 C33 -54.9(7) . . . . ?
C23 C24 C25 C31 73.6(7) . . . . ?
C23 C24 C29 C28 62.4(6) . . . . ?
C36 C35 C43 C45 -63.0(6) . . . . ?
C36 C35 C43 C44 60.1(6) . . . . ?
C20 C12 C13 C14 178.1(4) . . . . ?
C6 C5 C4 C3 65.3(6) . . . . ?
C33 C27 C28 C29 65.5(5) . . . . ?
C28 C27 C33 C25 -58.7(6) . . . . ?
C7 C2 C3 C4 -54.2(6) . . . . ?
C4 C5 C6 C7 -57.3(6) . . . . ?
C16 C11 C12 C13 1.1(6) . . . . ?
C16 C11 C12 C20 -178.0(4) . . . . ?
C8 C5 C6 C7 179.8(5) . . . . ?
C8 C5 C4 C3 -171.1(5) . . . . ?
C3 C2 C7 C6 61.3(6) . . . . ?
C3 C2 C7 C10 -171.4(5) . . . . ?
C25 C24 C29 C28 -54.4(6) . . . . ?
C29 C24 C25 C33 61.2(7) . . . . ?
C29 C24 C25 C31 -170.3(6) . . . . ?
C18 C17 C16 C11 107.3(5) . . . . ?
C18 C17 C16 C15 -72.3(6) . . . . ?
C9 C2 C7 C6 -179.5(5) . . . . ?
C9 C2 C7 C10 -52.2(7) . . . . ?
C9 C2 C3 C4 -174.1(5) . . . . ?
C19 C17 C16 C11 -128.7(5) . . . . ?
C19 C17 C16 C15 51.8(6) . . . . ?
C32 C24 C25 C33 179.1(6) . . . . ?
C32 C24 C25 C31 -52.4(9) . . . . ?
C32 C24 C29 C28 -174.5(5) . . . . ?
I1A P1 C1 N1 0.1(7) . . . . ?
I1A P1 C1 C2 -178.3(4) . . . . ?
I2A P2 C23 N2 -0.1(7) . . . . ?
I2A P2 C23 C24 -178.2(5) . . . . ?
